data_4337572
loop_
_publ_author_name
'Sazama, Graham T.'
'Betley, Theodore A.'

_publ_section_title
;
 Multiple, disparate redox pathways exhibited by a tris(pyrrolido)ethane
 iron complex.
;
_journal_issue 1
_journal_name_full 'Inorganic chemistry'
_journal_page_first 269
_journal_page_last 281
_journal_paper_doi 10.1021/ic402210j
_journal_volume 53
_journal_year 2014
_chemical_formula_sum 'C66 H89 Fe Li N3 O5'
_chemical_formula_weight 1067.19
_chemical_name_systematic
; 
 ? 
;
_space_group_IT_number 14
_symmetry_cell_setting monoclinic
_symmetry_space_group_name_Hall '-P 2yn'
_symmetry_space_group_name_H-M 'P 1 21/n 1'
_atom_sites_solution_hydrogens geom
_atom_sites_solution_primary direct
_atom_sites_solution_secondary difmap
_audit_creation_method SHELXL-97
_cell_angle_alpha 90.00
_cell_angle_beta 93.767(2)
_cell_angle_gamma 90.00
_cell_formula_units_Z 4
_cell_length_a 12.0492(3)
_cell_length_b 13.4546(4)
_cell_length_c 36.7591(9)
_cell_measurement_reflns_used 9937
_cell_measurement_temperature 100(2)
_cell_measurement_theta_max 56.15
_cell_measurement_theta_min 3.79
_cell_volume 5946.4(3)
_computing_cell_refinement 'Bruker SAINT'
_computing_data_collection 'Bruker APEX2'
_computing_data_reduction 'Bruker SAINT'
_computing_molecular_graphics 'Bruker SHELXTL'
_computing_publication_material 'Bruker SHELXTL'
_computing_structure_refinement 'SHELXL-97 (Sheldrick, 2008)'
_computing_structure_solution 'SHELXS-97 (Sheldrick, 2008)'
_diffrn_ambient_temperature 100(2)
_diffrn_measured_fraction_theta_full 0.960
_diffrn_measured_fraction_theta_max 0.960
_diffrn_measurement_device_type 'Bruker APEX-II CCD'
_diffrn_measurement_method '\f and \w scans'
_diffrn_radiation_monochromator graphite
_diffrn_radiation_source 'fine-focus sealed tube'
_diffrn_radiation_type CuK\a
_diffrn_radiation_wavelength 1.54178
_diffrn_reflns_av_R_equivalents 0.0736
_diffrn_reflns_av_sigmaI/netI 0.0586
_diffrn_reflns_limit_h_max 13
_diffrn_reflns_limit_h_min -12
_diffrn_reflns_limit_k_max 15
_diffrn_reflns_limit_k_min -15
_diffrn_reflns_limit_l_max 43
_diffrn_reflns_limit_l_min -38
_diffrn_reflns_number 64611
_diffrn_reflns_theta_full 65.79
_diffrn_reflns_theta_max 65.79
_diffrn_reflns_theta_min 2.41
_exptl_absorpt_coefficient_mu 2.424
_exptl_absorpt_correction_T_max 0.8297
_exptl_absorpt_correction_T_min 0.5825
_exptl_absorpt_correction_type multi-scan
_exptl_crystal_colour red
_exptl_crystal_density_diffrn 1.192
_exptl_crystal_density_meas ?
_exptl_crystal_density_method 'not measured'
_exptl_crystal_description box
_exptl_crystal_F_000 2300
_exptl_crystal_size_max 0.25
_exptl_crystal_size_mid 0.08
_exptl_crystal_size_min 0.08
_refine_diff_density_max 0.510
_refine_diff_density_min -0.325
_refine_diff_density_rms 0.059
_refine_ls_extinction_method none
_refine_ls_goodness_of_fit_ref 1.015
_refine_ls_hydrogen_treatment constr
_refine_ls_matrix_type full
_refine_ls_number_parameters 719
_refine_ls_number_reflns 9905
_refine_ls_number_restraints 7
_refine_ls_restrained_S_all 1.015
_refine_ls_R_factor_all 0.1005
_refine_ls_R_factor_gt 0.0621
_refine_ls_shift/su_max 0.009
_refine_ls_shift/su_mean 0.000
_refine_ls_structure_factor_coef Fsqd
_refine_ls_weighting_details 'calc w=1/[\s^2^(Fo^2^)+(0.0602P)^2^+9.1943P] where P=(Fo^2^+2Fc^2^)/3'
_refine_ls_weighting_scheme calc
_refine_ls_wR_factor_gt 0.1380
_refine_ls_wR_factor_ref 0.1573
_reflns_number_gt 6959
_reflns_number_total 9905
_reflns_threshold_expression >2sigma(I)
_cod_data_source_file ic402210j_si_001.cif
_cod_data_source_block gts060
_cod_depositor_comments
;
The following automatic conversions were performed:

'_symmetry_cell_setting' value 'Monoclinic' changed to 'monoclinic'
according to
/usr/data/users/saulius/automatic-downloads/current/ACS/lib/dictionaries/cif_core.dic
dictionary named 'cif_core.dic' version 2.4.2 from 2011-04-26.

Automatic conversion script
Id: cif_fix_values 2281 2013-09-26 08:29:07Z andrius 

The following automatic conversions were performed:

'_exptl_crystal_density_meas' value 'not measured' was changed to '?'
- the value is perceived as not measured.

Automatic conversion script
Id: cif_fix_values 3008 2015-01-20 13:52:24Z robertas 
;
_cod_original_sg_symbol_H-M P2(1)/n
_cod_database_code 4337572

loop_
_symmetry_equiv_pos_as_xyz
'x, y, z'
'-x+1/2, y+1/2, -z+1/2'
'-x, -y, -z'
'x-1/2, -y-1/2, z-1/2'

loop_
_atom_site_label
_atom_site_type_symbol
_atom_site_fract_x
_atom_site_fract_y
_atom_site_fract_z
_atom_site_U_iso_or_equiv
_atom_site_adp_type
_atom_site_occupancy
_atom_site_symmetry_multiplicity
_atom_site_calc_flag
_atom_site_refinement_flags
_atom_site_disorder_assembly
_atom_site_disorder_group
Fe1 Fe 0.73161(4) 0.25930(4) 0.379730(14) 0.02463(15) Uani 1 1 d . . .
O1 O 0.7076(2) 0.2302(2) 0.42581(7) 0.0385(6) Uani 1 1 d . . .
N1 N 0.6489(2) 0.3573(2) 0.34819(7) 0.0267(7) Uani 1 1 d . . .
N2 N 0.7348(2) 0.1543(2) 0.34236(7) 0.0272(7) Uani 1 1 d . . .
N3 N 0.8803(2) 0.3099(2) 0.36979(7) 0.0264(7) Uani 1 1 d . . .
C1 C 0.8255(3) 0.3227(3) 0.26718(9) 0.0362(9) Uani 1 1 d . . .
H1A H 0.7614 0.3100 0.2500 0.054 Uiso 1 1 calc R . .
H1B H 0.8873 0.2793 0.2614 0.054 Uiso 1 1 calc R . .
H1C H 0.8483 0.3923 0.2653 0.054 Uiso 1 1 calc R . .
C2 C 0.7935(3) 0.3016(3) 0.30590(9) 0.0277(8) Uani 1 1 d . . .
C3 C 0.6952(3) 0.3675(3) 0.31491(9) 0.0291(8) Uani 1 1 d . . .
C4 C 0.6449(3) 0.4447(3) 0.29577(10) 0.0324(9) Uani 1 1 d . . .
H4 H 0.6616 0.4674 0.2723 0.039 Uiso 1 1 calc R . .
C5 C 0.5638(3) 0.4838(3) 0.31775(10) 0.0343(9) Uani 1 1 d . . .
H5 H 0.5151 0.5376 0.3116 0.041 Uiso 1 1 calc R . .
C6 C 0.5677(3) 0.4304(3) 0.34958(10) 0.0301(8) Uani 1 1 d . . .
C7 C 0.4996(3) 0.4402(3) 0.38183(10) 0.0303(8) Uani 1 1 d . . .
C8 C 0.5198(3) 0.5178(3) 0.40701(10) 0.0326(9) Uani 1 1 d . . .
C9 C 0.4538(3) 0.5260(3) 0.43645(11) 0.0367(9) Uani 1 1 d . . .
H9 H 0.4678 0.5787 0.4533 0.044 Uiso 1 1 calc R . .
C10 C 0.3683(3) 0.4601(3) 0.44203(10) 0.0384(10) Uani 1 1 d . . .
C11 C 0.3490(3) 0.3853(3) 0.41660(10) 0.0369(9) Uani 1 1 d . . .
H11 H 0.2897 0.3402 0.4196 0.044 Uiso 1 1 calc R . .
C12 C 0.4129(3) 0.3735(3) 0.38677(10) 0.0333(9) Uani 1 1 d . . .
C13 C 0.6108(3) 0.5923(3) 0.40229(12) 0.0452(11) Uani 1 1 d . . .
H13A H 0.6740 0.5592 0.3920 0.068 Uiso 1 1 calc R . .
H13B H 0.6347 0.6210 0.4260 0.068 Uiso 1 1 calc R . .
H13C H 0.5829 0.6452 0.3858 0.068 Uiso 1 1 calc R . .
C14 C 0.2984(4) 0.4697(4) 0.47446(12) 0.0534(12) Uani 1 1 d . . .
H14A H 0.2377 0.4212 0.4724 0.080 Uiso 1 1 calc R . .
H14B H 0.2675 0.5370 0.4752 0.080 Uiso 1 1 calc R . .
H14C H 0.3448 0.4572 0.4969 0.080 Uiso 1 1 calc R . .
C15 C 0.3856(3) 0.2909(3) 0.35976(10) 0.0394(10) Uani 1 1 d . . .
H15A H 0.3391 0.2411 0.3709 0.059 Uiso 1 1 calc R . .
H15B H 0.4546 0.2596 0.3529 0.059 Uiso 1 1 calc R . .
H15C H 0.3453 0.3183 0.3380 0.059 Uiso 1 1 calc R . .
C16 C 0.7615(3) 0.1916(3) 0.30897(9) 0.0283(8) Uani 1 1 d . . .
C17 C 0.7578(3) 0.1164(3) 0.28393(9) 0.0334(9) Uani 1 1 d . . .
H17 H 0.7728 0.1219 0.2590 0.040 Uiso 1 1 calc R . .
C18 C 0.7274(3) 0.0291(3) 0.30209(10) 0.0354(9) Uani 1 1 d . . .
H18 H 0.7179 -0.0349 0.2914 0.042 Uiso 1 1 calc R . .
C19 C 0.7140(3) 0.0531(3) 0.33784(9) 0.0277(8) Uani 1 1 d . . .
C20 C 0.6908(3) -0.0106(3) 0.36936(9) 0.0277(8) Uani 1 1 d . . .
C21 C 0.5912(3) -0.0649(3) 0.37058(10) 0.0370(9) Uani 1 1 d . . .
C22 C 0.5727(3) -0.1212(3) 0.40121(11) 0.0370(9) Uani 1 1 d . . .
H22 H 0.5052 -0.1574 0.4017 0.044 Uiso 1 1 calc R . .
C23 C 0.6484(3) -0.1267(3) 0.43100(10) 0.0326(9) Uani 1 1 d . . .
C24 C 0.7476(3) -0.0752(3) 0.42915(9) 0.0301(8) Uani 1 1 d . . .
H24 H 0.8013 -0.0784 0.4492 0.036 Uiso 1 1 calc R . .
C25 C 0.7710(3) -0.0193(3) 0.39889(9) 0.0272(8) Uani 1 1 d . . .
C26 C 0.5029(4) -0.0619(4) 0.33964(14) 0.0692(16) Uani 1 1 d . . .
H26A H 0.4760 0.0064 0.3362 0.104 Uiso 1 1 calc R . .
H26B H 0.4409 -0.1051 0.3453 0.104 Uiso 1 1 calc R . .
H26C H 0.5344 -0.0850 0.3172 0.104 Uiso 1 1 calc R . .
C27 C 0.6241(4) -0.1857(3) 0.46426(11) 0.0423(10) Uani 1 1 d . . .
H27A H 0.6791 -0.2390 0.4680 0.063 Uiso 1 1 calc R . .
H27B H 0.5495 -0.2146 0.4609 0.063 Uiso 1 1 calc R . .
H27C H 0.6278 -0.1419 0.4856 0.063 Uiso 1 1 calc R . .
C28 C 0.8831(3) 0.0302(3) 0.39828(10) 0.0331(9) Uani 1 1 d . . .
H28A H 0.8778 0.0988 0.4069 0.050 Uiso 1 1 calc R . .
H28B H 0.9071 0.0301 0.3733 0.050 Uiso 1 1 calc R . .
H28C H 0.9374 -0.0062 0.4142 0.050 Uiso 1 1 calc R . .
C29 C 0.8912(3) 0.3257(3) 0.33310(9) 0.0279(8) Uani 1 1 d . . .
C30 C 0.9930(3) 0.3665(3) 0.32817(10) 0.0340(9) Uani 1 1 d . . .
H30 H 1.0209 0.3852 0.3056 0.041 Uiso 1 1 calc R . .
C31 C 1.0494(3) 0.3759(3) 0.36331(10) 0.0368(9) Uani 1 1 d . . .
H31 H 1.1221 0.4017 0.3686 0.044 Uiso 1 1 calc R . .
C32 C 0.9782(3) 0.3402(3) 0.38812(9) 0.0304(8) Uani 1 1 d . . .
C33 C 0.9985(3) 0.3282(3) 0.42815(10) 0.0321(9) Uani 1 1 d . . .
C34 C 1.0765(3) 0.2586(3) 0.44203(10) 0.0317(9) Uani 1 1 d . . .
C35 C 1.0967(3) 0.2478(3) 0.47969(10) 0.0354(9) Uani 1 1 d . . .
H35 H 1.1499 0.2004 0.4888 0.042 Uiso 1 1 calc R . .
C36 C 1.0407(3) 0.3046(3) 0.50404(10) 0.0370(9) Uani 1 1 d . . .
C37 C 0.9646(3) 0.3730(3) 0.49011(10) 0.0372(9) Uani 1 1 d . . .
H37 H 0.9264 0.4130 0.5066 0.045 Uiso 1 1 calc R . .
C38 C 0.9413(3) 0.3860(3) 0.45283(10) 0.0337(9) Uani 1 1 d . . .
C39 C 1.1369(3) 0.1910(3) 0.41692(10) 0.0361(9) Uani 1 1 d . . .
H39A H 1.2017 0.1616 0.4304 0.054 Uiso 1 1 calc R . .
H39B H 1.1615 0.2297 0.3963 0.054 Uiso 1 1 calc R . .
H39C H 1.0865 0.1381 0.4078 0.054 Uiso 1 1 calc R . .
C40 C 1.0609(4) 0.2895(3) 0.54496(11) 0.0492(11) Uani 1 1 d . . .
H40A H 1.0254 0.3434 0.5579 0.074 Uiso 1 1 calc R . .
H40B H 1.1410 0.2897 0.5515 0.074 Uiso 1 1 calc R . .
H40C H 1.0292 0.2257 0.5519 0.074 Uiso 1 1 calc R . .
C41 C 0.8549(3) 0.4598(3) 0.43924(11) 0.0412(10) Uani 1 1 d . . .
H41A H 0.7847 0.4252 0.4329 0.062 Uiso 1 1 calc R . .
H41B H 0.8798 0.4935 0.4176 0.062 Uiso 1 1 calc R . .
H41C H 0.8437 0.5090 0.4583 0.062 Uiso 1 1 calc R . .
C42 C 0.6410(3) 0.2036(3) 0.45395(10) 0.0353(9) Uani 1 1 d . . .
C43 C 0.6064(4) 0.2988(3) 0.47253(11) 0.0432(10) Uani 1 1 d . . .
H43A H 0.6726 0.3325 0.4834 0.065 Uiso 1 1 calc R . .
H43B H 0.5564 0.2825 0.4917 0.065 Uiso 1 1 calc R . .
H43C H 0.5680 0.3425 0.4545 0.065 Uiso 1 1 calc R . .
C44 C 0.5394(3) 0.1479(3) 0.43725(11) 0.0412(10) Uani 1 1 d . . .
H44A H 0.5009 0.1894 0.4185 0.062 Uiso 1 1 calc R . .
H44B H 0.4888 0.1328 0.4563 0.062 Uiso 1 1 calc R . .
H44C H 0.5634 0.0859 0.4262 0.062 Uiso 1 1 calc R . .
C45 C 0.7090(3) 0.1403(3) 0.48154(10) 0.0346(9) Uani 1 1 d . . .
C46 C 0.6584(4) 0.0820(3) 0.50690(10) 0.0431(10) Uani 1 1 d . . .
H46 H 0.5796 0.0798 0.5066 0.052 Uiso 1 1 calc R . .
C47 C 0.7214(4) 0.0270(4) 0.53261(12) 0.0539(12) Uani 1 1 d . . .
H47 H 0.6856 -0.0123 0.5498 0.065 Uiso 1 1 calc R . .
C48 C 0.8362(4) 0.0294(3) 0.53322(13) 0.0553(12) Uani 1 1 d . . .
H48 H 0.8795 -0.0091 0.5506 0.066 Uiso 1 1 calc R . .
C49 C 0.8875(4) 0.0878(3) 0.50860(11) 0.0450(10) Uani 1 1 d . . .
H49 H 0.9664 0.0904 0.5091 0.054 Uiso 1 1 calc R . .
C50 C 0.8240(3) 0.1429(3) 0.48298(11) 0.0393(10) Uani 1 1 d . . .
H50 H 0.8601 0.1832 0.4661 0.047 Uiso 1 1 calc R . .
Li1 Li 1.1151(5) -0.2111(5) 0.31523(17) 0.0402(16) Uani 1 1 d . . .
O2 O 0.9695(2) -0.2615(2) 0.32478(8) 0.0457(7) Uani 1 1 d . A .
O3 O 1.1015(2) -0.0667(2) 0.31929(7) 0.0439(7) Uani 1 1 d . A .
O4 O 1.1360(2) -0.23077(19) 0.26325(7) 0.0369(6) Uani 1 1 d . A .
C60 C 0.9372(4) -0.3659(3) 0.32334(14) 0.0574(13) Uani 1 1 d . . .
H60A H 0.9995 -0.4084 0.3329 0.069 Uiso 1 1 calc R A .
H60B H 0.9161 -0.3861 0.2979 0.069 Uiso 1 1 calc R . .
C61 C 0.8426(4) -0.3752(3) 0.34588(15) 0.0608(13) Uani 1 1 d . A .
H61A H 0.8676 -0.3921 0.3713 0.073 Uiso 1 1 calc R . .
H61B H 0.7906 -0.4273 0.3362 0.073 Uiso 1 1 calc R . .
C62 C 0.7884(4) -0.2758(3) 0.34402(16) 0.0651(15) Uani 1 1 d . . .
H62A H 0.7493 -0.2622 0.3663 0.078 Uiso 1 1 calc R A .
H62B H 0.7347 -0.2708 0.3225 0.078 Uiso 1 1 calc R . .
C63 C 0.8840(4) -0.2057(3) 0.34080(14) 0.0524(12) Uani 1 1 d . A .
H63A H 0.8611 -0.1483 0.3252 0.063 Uiso 1 1 calc R . .
H63B H 0.9108 -0.1805 0.3651 0.063 Uiso 1 1 calc R . .
C64 C 1.1557(4) 0.0068(4) 0.34217(14) 0.0638(14) Uani 1 1 d . . .
H64A H 1.2376 0.0001 0.3424 0.077 Uiso 1 1 calc R A .
H64B H 1.1327 0.0016 0.3675 0.077 Uiso 1 1 calc R . .
C65 C 1.1161(5) 0.1079(4) 0.32435(14) 0.0776(17) Uani 1 1 d . A .
H65A H 1.0518 0.1350 0.3365 0.093 Uiso 1 1 calc R . .
H65B H 1.1770 0.1575 0.3260 0.093 Uiso 1 1 calc R . .
C66 C 1.0836(4) 0.0821(4) 0.28497(13) 0.0607(13) Uani 1 1 d . . .
H66A H 1.0295 0.1299 0.2736 0.073 Uiso 1 1 calc R A .
H66B H 1.1491 0.0769 0.2701 0.073 Uiso 1 1 calc R . .
C67 C 1.0322(4) -0.0168(3) 0.29129(13) 0.0498(11) Uani 1 1 d . A .
H67A H 0.9559 -0.0082 0.2993 0.060 Uiso 1 1 calc R . .
H67B H 1.0280 -0.0563 0.2685 0.060 Uiso 1 1 calc R . .
C68 C 1.3196(4) -0.1631(4) 0.26877(12) 0.0601(14) Uani 1 1 d . A .
H68A H 1.3778 -0.1329 0.2550 0.090 Uiso 1 1 calc R . .
H68B H 1.3492 -0.2227 0.2813 0.090 Uiso 1 1 calc R . .
H68C H 1.2954 -0.1155 0.2868 0.090 Uiso 1 1 calc R . .
C69 C 1.2231(3) -0.1909(4) 0.24331(11) 0.0458(11) Uani 1 1 d . . .
H69A H 1.1959 -0.1315 0.2296 0.055 Uiso 1 1 calc R A .
H69B H 1.2467 -0.2408 0.2256 0.055 Uiso 1 1 calc R . .
C70 C 1.0382(3) -0.2563(3) 0.23936(11) 0.0434(10) Uani 1 1 d . . .
H70A H 1.0274 -0.2052 0.2201 0.052 Uiso 1 1 calc R A .
H70B H 0.9715 -0.2561 0.2537 0.052 Uiso 1 1 calc R . .
C71 C 1.0495(4) -0.3558(3) 0.22205(13) 0.0568(13) Uani 1 1 d . A .
H71A H 0.9813 -0.3714 0.2072 0.085 Uiso 1 1 calc R . .
H71B H 1.0622 -0.4064 0.2411 0.085 Uiso 1 1 calc R . .
H71C H 1.1126 -0.3549 0.2065 0.085 Uiso 1 1 calc R . .
O5 O 1.2084(17) -0.2917(13) 0.3513(3) 0.050(3) Uani 0.622(6) 1 d PD A 1
C72 C 1.253(4) -0.436(2) 0.3144(8) 0.061(5) Uani 0.622(6) 1 d PD A 1
H72A H 1.2493 -0.4002 0.2911 0.091 Uiso 0.622(6) 1 calc PR A 1
H72B H 1.1790 -0.4634 0.3184 0.091 Uiso 0.622(6) 1 calc PR A 1
H72C H 1.3065 -0.4905 0.3136 0.091 Uiso 0.622(6) 1 calc PR A 1
C73 C 1.287(2) -0.366(3) 0.3447(11) 0.077(5) Uani 0.622(6) 1 d PD A 1
H73A H 1.3024 -0.4055 0.3673 0.093 Uiso 0.622(6) 1 calc PR A 1
H73B H 1.3579 -0.3340 0.3389 0.093 Uiso 0.622(6) 1 calc PR A 1
C74 C 1.1723(7) -0.2904(7) 0.38725(19) 0.065(2) Uani 0.622(6) 1 d PD A 1
H74A H 1.1504 -0.3588 0.3937 0.078 Uiso 0.622(6) 1 calc PR A 1
H74B H 1.1050 -0.2483 0.3874 0.078 Uiso 0.622(6) 1 calc PR A 1
C75 C 1.2547(8) -0.2537(9) 0.4158(3) 0.075(3) Uani 0.622(6) 1 d PD A 1
H75A H 1.2732 -0.1844 0.4108 0.112 Uiso 0.622(6) 1 calc PR A 1
H75B H 1.3221 -0.2944 0.4159 0.112 Uiso 0.622(6) 1 calc PR A 1
H75C H 1.2232 -0.2581 0.4397 0.112 Uiso 0.622(6) 1 calc PR A 1
O5B O 1.230(3) -0.269(2) 0.3514(5) 0.050(3) Uani 0.378(6) 1 d PD A 2
C72B C 1.262(6) -0.430(4) 0.3227(16) 0.061(5) Uani 0.378(6) 1 d PD A 2
H72D H 1.2277 -0.3979 0.3008 0.091 Uiso 0.378(6) 1 calc PR A 2
H72E H 1.2063 -0.4714 0.3338 0.091 Uiso 0.378(6) 1 calc PR A 2
H72F H 1.3242 -0.4713 0.3161 0.091 Uiso 0.378(6) 1 calc PR A 2
C73B C 1.303(5) -0.352(6) 0.3494(18) 0.077(5) Uani 0.378(6) 1 d PD A 2
H73C H 1.3137 -0.3822 0.3738 0.093 Uiso 0.378(6) 1 calc PR A 2
H73D H 1.3762 -0.3278 0.3424 0.093 Uiso 0.378(6) 1 calc PR A 2
C74B C 1.2347(12) -0.2262(11) 0.3869(3) 0.065(2) Uani 0.378(6) 1 d PD A 2
H74C H 1.1855 -0.1672 0.3865 0.078 Uiso 0.378(6) 1 calc PR A 2
H74D H 1.3116 -0.2031 0.3932 0.078 Uiso 0.378(6) 1 calc PR A 2
C75B C 1.2018(15) -0.2935(14) 0.4159(4) 0.075(3) Uani 0.378(6) 1 d PD A 2
H75D H 1.2420 -0.3565 0.4143 0.112 Uiso 0.378(6) 1 calc PR A 2
H75E H 1.1216 -0.3059 0.4128 0.112 Uiso 0.378(6) 1 calc PR A 2
H75F H 1.2200 -0.2629 0.4397 0.112 Uiso 0.378(6) 1 calc PR A 2

loop_
_atom_site_aniso_label
_atom_site_aniso_U_11
_atom_site_aniso_U_22
_atom_site_aniso_U_33
_atom_site_aniso_U_23
_atom_site_aniso_U_13
_atom_site_aniso_U_12
Fe1 0.0289(3) 0.0277(3) 0.0179(3) -0.0007(2) 0.0057(2) -0.0006(2)
O1 0.0434(16) 0.0467(16) 0.0258(13) 0.0000(12) 0.0040(12) -0.0027(13)
N1 0.0297(17) 0.0307(16) 0.0209(15) 0.0013(13) 0.0109(13) -0.0005(13)
N2 0.0344(18) 0.0285(16) 0.0184(14) -0.0014(13) 0.0001(12) 0.0022(13)
N3 0.0289(17) 0.0294(16) 0.0214(15) -0.0023(13) 0.0062(13) -0.0008(13)
C1 0.040(2) 0.045(2) 0.0240(19) 0.0037(18) 0.0039(17) 0.0068(18)
C2 0.034(2) 0.0309(19) 0.0182(17) 0.0043(15) 0.0039(15) 0.0029(16)
C3 0.031(2) 0.029(2) 0.0275(19) -0.0026(16) 0.0029(16) 0.0017(16)
C4 0.034(2) 0.036(2) 0.0273(19) 0.0071(17) 0.0061(16) 0.0013(17)
C5 0.035(2) 0.034(2) 0.035(2) 0.0083(18) 0.0074(17) 0.0040(17)
C6 0.027(2) 0.029(2) 0.034(2) -0.0028(17) 0.0035(16) 0.0019(15)
C7 0.027(2) 0.033(2) 0.032(2) 0.0000(17) 0.0061(16) 0.0051(16)
C8 0.029(2) 0.028(2) 0.041(2) -0.0040(17) 0.0076(17) 0.0025(16)
C9 0.036(2) 0.033(2) 0.042(2) -0.0113(18) 0.0060(18) -0.0001(17)
C10 0.034(2) 0.045(2) 0.037(2) -0.0124(19) 0.0091(18) -0.0005(18)
C11 0.031(2) 0.042(2) 0.038(2) -0.0089(19) 0.0062(18) -0.0090(17)
C12 0.030(2) 0.038(2) 0.032(2) -0.0049(17) 0.0065(17) -0.0011(17)
C13 0.043(3) 0.035(2) 0.059(3) -0.011(2) 0.016(2) -0.0035(19)
C14 0.051(3) 0.061(3) 0.051(3) -0.021(2) 0.023(2) -0.012(2)
C15 0.038(2) 0.051(3) 0.030(2) -0.0087(19) 0.0078(18) -0.0093(19)
C16 0.031(2) 0.036(2) 0.0175(17) -0.0018(16) 0.0005(15) 0.0067(16)
C17 0.041(2) 0.042(2) 0.0170(18) -0.0039(17) -0.0015(16) 0.0103(18)
C18 0.044(2) 0.033(2) 0.028(2) -0.0110(17) -0.0055(17) 0.0100(18)
C19 0.032(2) 0.0266(19) 0.0244(19) -0.0041(16) -0.0031(15) 0.0047(15)
C20 0.030(2) 0.0268(19) 0.0266(19) -0.0028(16) 0.0022(15) 0.0044(15)
C21 0.037(2) 0.033(2) 0.039(2) 0.0004(19) -0.0077(18) -0.0054(17)
C22 0.025(2) 0.033(2) 0.053(3) -0.0028(19) 0.0011(18) -0.0063(16)
C23 0.037(2) 0.031(2) 0.030(2) -0.0022(17) 0.0066(17) -0.0014(17)
C24 0.032(2) 0.034(2) 0.0233(19) -0.0019(16) -0.0013(16) -0.0033(16)
C25 0.031(2) 0.0299(19) 0.0206(18) -0.0051(15) 0.0001(15) 0.0013(16)
C26 0.053(3) 0.077(4) 0.073(3) 0.021(3) -0.031(3) -0.026(3)
C27 0.048(3) 0.042(2) 0.037(2) -0.0003(19) 0.0137(19) -0.010(2)
C28 0.033(2) 0.039(2) 0.027(2) 0.0041(17) -0.0012(16) -0.0018(17)
C29 0.030(2) 0.031(2) 0.0224(18) 0.0020(16) 0.0068(15) 0.0030(16)
C30 0.040(2) 0.038(2) 0.026(2) 0.0051(17) 0.0148(17) -0.0009(17)
C31 0.032(2) 0.046(2) 0.032(2) 0.0043(18) 0.0033(17) -0.0064(18)
C32 0.029(2) 0.034(2) 0.028(2) -0.0011(17) 0.0046(16) -0.0020(16)
C33 0.033(2) 0.034(2) 0.029(2) -0.0036(17) 0.0061(17) -0.0096(17)
C34 0.030(2) 0.037(2) 0.0287(19) -0.0039(17) 0.0050(16) -0.0106(17)
C35 0.034(2) 0.042(2) 0.030(2) -0.0022(18) -0.0005(17) -0.0076(18)
C36 0.042(2) 0.042(2) 0.027(2) -0.0050(18) 0.0020(18) -0.0125(19)
C37 0.043(3) 0.039(2) 0.031(2) -0.0056(18) 0.0122(18) -0.0091(19)
C38 0.035(2) 0.033(2) 0.033(2) -0.0016(17) 0.0055(17) -0.0084(17)
C39 0.032(2) 0.043(2) 0.033(2) 0.0000(18) 0.0034(17) -0.0027(18)
C40 0.063(3) 0.053(3) 0.032(2) -0.006(2) 0.001(2) -0.009(2)
C41 0.047(3) 0.037(2) 0.041(2) -0.0048(19) 0.0084(19) -0.0011(19)
C42 0.040(2) 0.039(2) 0.028(2) -0.0023(17) 0.0099(17) -0.0033(18)
C43 0.055(3) 0.040(2) 0.035(2) -0.0008(19) 0.010(2) 0.001(2)
C44 0.043(3) 0.044(2) 0.036(2) -0.0006(19) 0.0023(19) -0.0031(19)
C45 0.039(2) 0.036(2) 0.029(2) -0.0041(17) 0.0056(17) -0.0041(17)
C46 0.043(3) 0.051(3) 0.035(2) 0.011(2) 0.0055(19) -0.003(2)
C47 0.048(3) 0.063(3) 0.051(3) 0.019(2) 0.000(2) -0.010(2)
C48 0.048(3) 0.053(3) 0.062(3) 0.019(2) -0.011(2) -0.007(2)
C49 0.040(3) 0.044(2) 0.050(3) 0.002(2) -0.001(2) -0.006(2)
C50 0.043(3) 0.039(2) 0.036(2) -0.0001(19) 0.0056(19) -0.0052(18)
Li1 0.034(4) 0.055(4) 0.031(4) -0.001(3) 0.005(3) 0.003(3)
O2 0.0426(17) 0.0387(16) 0.0581(19) 0.0000(14) 0.0206(14) 0.0002(13)
O3 0.0427(17) 0.0456(17) 0.0428(16) -0.0112(14) -0.0026(13) 0.0009(13)
O4 0.0341(15) 0.0461(16) 0.0304(14) -0.0038(12) 0.0014(11) -0.0045(12)
C60 0.056(3) 0.041(3) 0.078(3) -0.011(2) 0.023(3) -0.005(2)
C61 0.058(3) 0.048(3) 0.078(4) 0.000(3) 0.018(3) -0.007(2)
C62 0.057(3) 0.053(3) 0.089(4) 0.011(3) 0.034(3) 0.001(2)
C63 0.047(3) 0.039(2) 0.075(3) 0.012(2) 0.029(2) 0.009(2)
C64 0.048(3) 0.074(4) 0.068(3) -0.035(3) -0.005(2) 0.001(3)
C65 0.108(5) 0.062(3) 0.066(4) -0.004(3) 0.023(3) -0.016(3)
C66 0.067(3) 0.057(3) 0.059(3) 0.005(3) 0.008(3) 0.000(3)
C67 0.046(3) 0.042(2) 0.060(3) 0.001(2) -0.006(2) 0.003(2)
C68 0.043(3) 0.091(4) 0.046(3) -0.017(3) 0.009(2) -0.020(3)
C69 0.045(3) 0.062(3) 0.031(2) -0.009(2) 0.0103(19) -0.009(2)
C70 0.038(2) 0.054(3) 0.037(2) -0.004(2) -0.0031(18) -0.002(2)
C71 0.054(3) 0.060(3) 0.056(3) -0.015(2) -0.002(2) -0.012(2)
O5 0.046(8) 0.062(8) 0.0401(18) 0.002(3) -0.002(2) 0.009(5)
C72 0.059(7) 0.064(5) 0.061(14) -0.009(6) 0.006(10) 0.012(5)
C73 0.075(9) 0.087(13) 0.066(10) -0.021(5) -0.020(6) 0.036(10)
C74 0.057(5) 0.099(7) 0.037(4) 0.007(4) -0.011(4) -0.010(4)
C75 0.058(8) 0.106(9) 0.059(4) -0.023(5) -0.004(5) 0.004(5)
O5B 0.046(8) 0.062(8) 0.0401(18) 0.002(3) -0.002(2) 0.009(5)
C72B 0.059(7) 0.064(5) 0.061(14) -0.009(6) 0.006(10) 0.012(5)
C73B 0.075(9) 0.087(13) 0.066(10) -0.021(5) -0.020(6) 0.036(10)
C74B 0.057(5) 0.099(7) 0.037(4) 0.007(4) -0.011(4) -0.010(4)
C75B 0.058(8) 0.106(9) 0.059(4) -0.023(5) -0.004(5) 0.004(5)

loop_
_atom_type_symbol
_atom_type_description
_atom_type_scat_dispersion_real
_atom_type_scat_dispersion_imag
_atom_type_scat_source
C C 0.0181 0.0091 'International Tables Vol C Tables 4.2.6.8 and 6.1.1.4'
H H 0.0000 0.0000 'International Tables Vol C Tables 4.2.6.8 and 6.1.1.4'
Li Li 0.0008 0.0003 'International Tables Vol C Tables 4.2.6.8 and 6.1.1.4'
N N 0.0311 0.0180 'International Tables Vol C Tables 4.2.6.8 and 6.1.1.4'
O O 0.0492 0.0322 'International Tables Vol C Tables 4.2.6.8 and 6.1.1.4'
Fe Fe -1.1336 3.1974 'International Tables Vol C Tables 4.2.6.8 and 6.1.1.4'

loop_
_geom_angle_atom_site_label_1
_geom_angle_atom_site_label_2
_geom_angle_atom_site_label_3
_geom_angle
O1 Fe1 N3 117.26(12)
O1 Fe1 N2 121.10(12)
N3 Fe1 N2 93.37(12)
O1 Fe1 N1 126.63(12)
N3 Fe1 N1 95.15(12)
N2 Fe1 N1 95.81(11)
C42 O1 Fe1 153.9(2)
C3 N1 C6 106.7(3)
C3 N1 Fe1 111.5(2)
C6 N1 Fe1 141.0(2)
C16 N2 C19 107.4(3)
C16 N2 Fe1 112.0(2)
C19 N2 Fe1 140.5(2)
C29 N3 C32 107.3(3)
C29 N3 Fe1 112.4(2)
C32 N3 Fe1 140.2(2)
C1 C2 C29 109.9(3)
C1 C2 C3 109.8(3)
C29 C2 C3 108.0(3)
C1 C2 C16 109.2(3)
C29 C2 C16 110.1(3)
C3 C2 C16 109.9(3)
C4 C3 N1 109.8(3)
C4 C3 C2 130.4(3)
N1 C3 C2 119.7(3)
C3 C4 C5 106.7(3)
C6 C5 C4 107.9(3)
C5 C6 N1 108.9(3)
C5 C6 C7 130.0(3)
N1 C6 C7 121.1(3)
C12 C7 C8 119.3(3)
C12 C7 C6 120.1(3)
C8 C7 C6 120.6(3)
C9 C8 C7 119.3(3)
C9 C8 C13 119.7(3)
C7 C8 C13 121.0(3)
C10 C9 C8 122.3(4)
C11 C10 C9 117.3(3)
C11 C10 C14 121.3(4)
C9 C10 C14 121.4(4)
C10 C11 C12 122.7(4)
C11 C12 C7 119.1(3)
C11 C12 C15 119.6(3)
C7 C12 C15 121.3(3)
C17 C16 N2 109.3(3)
C17 C16 C2 131.4(3)
N2 C16 C2 119.3(3)
C16 C17 C18 107.2(3)
C19 C18 C17 108.0(3)
C18 C19 N2 108.2(3)
C18 C19 C20 130.8(3)
N2 C19 C20 120.9(3)
C21 C20 C25 118.4(3)
C21 C20 C19 122.0(3)
C25 C20 C19 119.6(3)
C22 C21 C20 119.4(3)
C22 C21 C26 119.0(4)
C20 C21 C26 121.5(4)
C23 C22 C21 122.7(3)
C22 C23 C24 117.5(3)
C22 C23 C27 121.3(3)
C24 C23 C27 121.2(3)
C23 C24 C25 122.1(3)
C24 C25 C20 119.8(3)
C24 C25 C28 118.8(3)
C20 C25 C28 121.5(3)
C30 C29 N3 109.6(3)
C30 C29 C2 131.1(3)
N3 C29 C2 119.2(3)
C29 C30 C31 107.1(3)
C32 C31 C30 106.8(3)
C31 C32 N3 109.2(3)
C31 C32 C33 128.6(3)
N3 C32 C33 122.1(3)
C34 C33 C38 118.7(3)
C34 C33 C32 119.8(3)
C38 C33 C32 121.5(3)
C35 C34 C33 120.0(3)
C35 C34 C39 118.8(3)
C33 C34 C39 121.2(3)
C36 C35 C34 121.5(4)
C37 C36 C35 118.0(3)
C37 C36 C40 121.1(4)
C35 C36 C40 120.8(4)
C36 C37 C38 122.5(4)
C37 C38 C33 119.3(4)
C37 C38 C41 120.1(3)
C33 C38 C41 120.6(3)
O1 C42 C45 109.1(3)
O1 C42 C43 107.7(3)
C45 C42 C43 108.8(3)
O1 C42 C44 108.2(3)
C45 C42 C44 112.0(3)
C43 C42 C44 110.9(3)
C50 C45 C46 118.1(4)
C50 C45 C42 120.3(3)
C46 C45 C42 121.5(4)
C47 C46 C45 120.9(4)
C48 C47 C46 120.1(4)
C49 C48 C47 119.7(4)
C48 C49 C50 120.0(4)
C45 C50 C49 121.2(4)
O2 Li1 O3 104.7(3)
O2 Li1 O4 107.8(3)
O3 Li1 O4 103.0(3)
O2 Li1 O5 99.5(5)
O3 Li1 O5 122.3(5)
O4 Li1 O5 118.1(5)
O2 Li1 O5B 109.8(8)
O3 Li1 O5B 112.9(8)
O4 Li1 O5B 117.7(7)
O5 Li1 O5B 11.6(11)
C63 O2 C60 108.9(3)
C63 O2 Li1 125.1(3)
C60 O2 Li1 125.0(3)
C64 O3 C67 108.5(3)
C64 O3 Li1 134.1(3)
C67 O3 Li1 117.0(3)
C69 O4 C70 111.8(3)
C69 O4 Li1 126.6(3)
C70 O4 Li1 117.8(3)
O2 C60 C61 106.2(4)
C60 C61 C62 104.7(4)
C61 C62 C63 103.5(4)
O2 C63 C62 106.2(4)
O3 C64 C65 103.9(4)
C66 C65 C64 104.6(4)
C67 C66 C65 98.0(4)
O3 C67 C66 107.3(4)
O4 C69 C68 110.0(3)
O4 C70 C71 111.9(3)
C74 O5 C73 114.9(16)
C74 O5 Li1 114.7(13)
C73 O5 Li1 128.6(17)
O5 C73 C72 114.5(12)
O5 C74 C75 115.6(10)
C74B O5B C73B 112(2)
C74B O5B Li1 116(2)
C73B O5B Li1 132(2)
O5B C73B C72B 114(2)
O5B C74B C75B 114.9(16)

loop_
_geom_bond_atom_site_label_1
_geom_bond_atom_site_label_2
_geom_bond_distance
Fe1 O1 1.780(2)
Fe1 N3 1.973(3)
Fe1 N2 1.973(3)
Fe1 N1 1.981(3)
O1 C42 1.397(4)
N1 C3 1.384(4)
N1 C6 1.391(4)
N2 C16 1.383(4)
N2 C19 1.392(4)
N3 C29 1.380(4)
N3 C32 1.382(4)
C1 C2 1.525(5)
C2 C29 1.528(5)
C2 C3 1.534(5)
C2 C16 1.536(5)
C3 C4 1.373(5)
C4 C5 1.410(5)
C5 C6 1.371(5)
C6 C7 1.491(5)
C7 C12 1.398(5)
C7 C8 1.406(5)
C8 C9 1.389(5)
C8 C13 1.504(5)
C9 C10 1.385(5)
C10 C11 1.382(5)
C10 C14 1.509(5)
C11 C12 1.390(5)
C12 C15 1.512(5)
C16 C17 1.366(5)
C17 C18 1.411(5)
C18 C19 1.373(5)
C19 C20 1.482(5)
C20 C21 1.408(5)
C20 C25 1.410(5)
C21 C22 1.387(5)
C21 C26 1.506(5)
C22 C23 1.380(5)
C23 C24 1.387(5)
C23 C27 1.503(5)
C24 C25 1.387(5)
C25 C28 1.507(5)
C29 C30 1.367(5)
C30 C31 1.425(5)
C31 C32 1.379(5)
C32 C33 1.485(5)
C33 C34 1.400(5)
C33 C38 1.409(5)
C34 C35 1.398(5)
C34 C39 1.515(5)
C35 C36 1.385(5)
C36 C37 1.375(5)
C36 C40 1.521(5)
C37 C38 1.392(5)
C38 C41 1.501(5)
C42 C45 1.521(5)
C42 C43 1.522(5)
C42 C44 1.529(5)
C45 C50 1.384(5)
C45 C46 1.389(5)
C46 C47 1.386(6)
C47 C48 1.383(6)
C48 C49 1.376(6)
C49 C50 1.389(6)
Li1 O2 1.935(7)
Li1 O3 1.956(8)
Li1 O4 1.962(7)
Li1 O5 2.00(2)
Li1 O5B 2.01(4)
O2 C63 1.433(5)
O2 C60 1.457(5)
O3 C64 1.429(5)
O3 C67 1.448(5)
O4 C69 1.424(5)
O4 C70 1.463(4)
C60 C61 1.459(6)
C61 C62 1.487(6)
C62 C63 1.499(6)
C64 C65 1.569(7)
C65 C66 1.515(7)
C66 C67 1.492(6)
C68 C69 1.492(6)
C70 C71 1.493(6)
O5 C74 1.417(11)
O5 C73 1.417(10)
C72 C73 1.495(11)
C74 C75 1.482(10)
O5B C74B 1.424(15)
O5B C73B 1.426(16)
C72B C73B 1.499(16)
C74B C75B 1.470(15)
